data_7028743
loop_
_publ_author_name
'Wang, Ailing'
'Wei, Xiaoyan'
'Zhang, Haixia'
'Yue, Bin'
'Qu, Yanrong'
'Kang, Jie'
'Wang, Zhongxia'
'Chu, Haibin'
'Zhao, Yongliang'

_publ_section_title
;
 Crystal structure and photoluminescence of two europium compounds with
 phenoxyacetic acid and 2,4,6-tri(2-pyridyl)-s-triazine.
;
_journal_issue 6
_journal_name_full 'Dalton transactions (Cambridge, England : 2003)'
_journal_page_first 2620
_journal_page_last 2628
_journal_paper_doi 10.1039/c3dt53068j
_journal_volume 43
_journal_year 2014
_chemical_formula_sum 'C86 H74 Eu Gd N12 O20'
_chemical_formula_weight 1904.78
_chemical_name_systematic
; 
 ? 
;
_space_group_IT_number 2
_symmetry_cell_setting triclinic
_symmetry_space_group_name_Hall '-P 1'
_symmetry_space_group_name_H-M 'P -1'
_atom_sites_solution_hydrogens geom
_atom_sites_solution_primary direct
_atom_sites_solution_secondary difmap
_audit_creation_method SHELXL-97
_cell_angle_alpha 74.8811(9)
_cell_angle_beta 83.0465(8)
_cell_angle_gamma 87.2126(8)
_cell_formula_units_Z 1
_cell_length_a 12.2476(6)
_cell_length_b 13.2260(7)
_cell_length_c 13.5210(7)
_cell_measurement_temperature 293(2)
_cell_measurement_theta_max 27.49
_cell_measurement_theta_min 1.00
_cell_volume 2098.53(19)
_computing_structure_refinement 'SHELXL-97 (Sheldrick, 1997)'
_computing_structure_solution 'SHELXS-97 (Sheldrick, 1990)'
_diffrn_ambient_temperature 293(2)
_diffrn_measured_fraction_theta_full 0.988
_diffrn_measured_fraction_theta_max 0.988
_diffrn_measurement_device_type 'Xcalibur, Eos, Gemini'
_diffrn_measurement_method 'phi and omega scans'
_diffrn_radiation_monochromator graphite
_diffrn_radiation_source 'fine-focus sealed tube'
_diffrn_radiation_type MoK\a
_diffrn_radiation_wavelength 0.71073
_diffrn_reflns_av_R_equivalents 0.0141
_diffrn_reflns_av_sigmaI/netI 0.0239
_diffrn_reflns_limit_h_max 15
_diffrn_reflns_limit_h_min -16
_diffrn_reflns_limit_k_max 10
_diffrn_reflns_limit_k_min -17
_diffrn_reflns_limit_l_max 18
_diffrn_reflns_limit_l_min -16
_diffrn_reflns_number 15510
_diffrn_reflns_theta_full 28.37
_diffrn_reflns_theta_max 28.37
_diffrn_reflns_theta_min 1.57
_diffrn_standards_decay_% none
_diffrn_standards_interval_count none
_diffrn_standards_interval_time none
_diffrn_standards_number none
_exptl_absorpt_coefficient_mu 1.602
_exptl_absorpt_correction_T_max 0.9687
_exptl_absorpt_correction_T_min 0.9535
_exptl_absorpt_correction_type multi-scan
_exptl_absorpt_process_details multi-scan
_exptl_crystal_density_diffrn 1.507
_exptl_crystal_density_method 'not measured'
_exptl_crystal_F_000 961
_exptl_crystal_size_max 0.03
_exptl_crystal_size_mid 0.02
_exptl_crystal_size_min 0.02
_refine_diff_density_max 0.856
_refine_diff_density_min -0.793
_refine_diff_density_rms 0.106
_refine_ls_extinction_method none
_refine_ls_goodness_of_fit_ref 1.017
_refine_ls_hydrogen_treatment constr
_refine_ls_matrix_type full
_refine_ls_number_parameters 543
_refine_ls_number_reflns 10381
_refine_ls_number_restraints 0
_refine_ls_restrained_S_all 1.017
_refine_ls_R_factor_all 0.0284
_refine_ls_R_factor_gt 0.0251
_refine_ls_shift/su_max 0.002
_refine_ls_shift/su_mean 0.000
_refine_ls_structure_factor_coef Fsqd
_refine_ls_weighting_details 'calc w=1/[\s^2^(Fo^2^)+(0.0378P)^2^+1.7278P] where P=(Fo^2^+2Fc^2^)/3'
_refine_ls_weighting_scheme calc
_refine_ls_wR_factor_gt 0.0669
_refine_ls_wR_factor_ref 0.0704
_reflns_number_gt 9634
_reflns_number_total 10381
_reflns_threshold_expression >2sigma(I)
_cod_data_source_file c3dt53068j.txt
_cod_data_source_block x
_cod_original_sg_symbol_H-M P-1
_cod_database_code 7028743

loop_
_symmetry_equiv_pos_as_xyz
'x, y, z'
'-x, -y, -z'

loop_
_atom_site_label
_atom_site_type_symbol
_atom_site_fract_x
_atom_site_fract_y
_atom_site_fract_z
_atom_site_U_iso_or_equiv
_atom_site_adp_type
_atom_site_occupancy
_atom_site_symmetry_multiplicity
_atom_site_calc_flag
_atom_site_refinement_flags
Eu1 Eu 0.153048(8) 0.422042(7) 0.489886(8) 0.02670(4) Uani 0.50 1 d P
Gd1 Gd 0.153048(8) 0.422042(7) 0.489886(8) 0.02670(4) Uani 0.50 1 d P
O1 O 0.29189(14) 0.42509(14) 0.33906(13) 0.0372(3) Uani 1 1 d .
O2 O 0.13277(14) 0.50488(14) 0.30745(13) 0.0385(4) Uani 1 1 d .
O3 O 0.35960(18) 0.4654(2) 0.12704(17) 0.0587(5) Uani 1 1 d .
O4 O 0.04148(13) 0.59810(12) 0.47087(13) 0.0323(3) Uani 1 1 d .
O5 O 0.22167(13) 0.60664(13) 0.44314(14) 0.0366(3) Uani 1 1 d .
O6 O 0.21462(18) 0.82440(15) 0.38121(16) 0.0495(5) Uani 1 1 d .
O7 O 0.12377(14) 0.47830(14) 0.65321(13) 0.0381(4) Uani 1 1 d .
O8 O 0.11574(17) 0.30785(14) 0.67528(15) 0.0465(4) Uani 1 1 d .
O9 O 0.0451(2) 0.4641(2) 0.85721(18) 0.0644(6) Uani 1 1 d .
N1 N 0.33681(15) 0.40480(14) 0.57180(15) 0.0319(4) Uani 1 1 d .
N2 N 0.25697(15) 0.24168(14) 0.51967(15) 0.0310(4) Uani 1 1 d .
N3 N 0.39164(19) 0.12924(16) 0.6061(2) 0.0449(5) Uani 1 1 d .
N4 N 0.26846(18) 0.06284(15) 0.51745(18) 0.0403(5) Uani 1 1 d .
N5 N 0.4804(3) -0.06386(19) 0.6713(3) 0.0683(9) Uani 1 1 d .
N6 N 0.09085(16) 0.27497(15) 0.40393(15) 0.0323(4) Uani 1 1 d .
C1 C 0.3784(2) 0.48632(18) 0.5948(2) 0.0395(5) Uani 1 1 d .
H1 H 0.3430 0.5512 0.5760 0.047 Uiso 1 1 calc R
C2 C 0.4714(2) 0.4790(2) 0.6451(2) 0.0436(6) Uani 1 1 d .
H2 H 0.4981 0.5379 0.6590 0.052 Uiso 1 1 calc R
C3 C 0.5237(2) 0.3841(2) 0.6741(3) 0.0522(7) Uani 1 1 d .
H3 H 0.5867 0.3775 0.7074 0.063 Uiso 1 1 calc R
C4 C 0.4814(2) 0.2980(2) 0.6532(3) 0.0545(8) Uani 1 1 d .
H4 H 0.5147 0.2323 0.6731 0.065 Uiso 1 1 calc R
C5 C 0.38809(19) 0.31177(17) 0.6018(2) 0.0362(5) Uani 1 1 d .
C6 C 0.34236(19) 0.22250(17) 0.5752(2) 0.0356(5) Uani 1 1 d .
C7 C 0.3505(2) 0.05196(18) 0.5763(2) 0.0406(5) Uani 1 1 d .
C8 C 0.4018(2) -0.05454(18) 0.6099(2) 0.0431(6) Uani 1 1 d .
C9 C 0.3689(3) -0.1358(2) 0.5751(3) 0.0552(7) Uani 1 1 d .
H9A H 0.3127 -0.1272 0.5330 0.066 Uiso 1 1 calc R
C10 C 0.4239(4) -0.2317(2) 0.6059(3) 0.0730(11) Uani 1 1 d .
H10A H 0.4056 -0.2884 0.5827 0.088 Uiso 1 1 calc R
C11 C 0.5040(3) -0.2428(2) 0.6694(3) 0.0606(8) Uani 1 1 d .
H11 H 0.5398 -0.3070 0.6918 0.073 Uiso 1 1 calc R
C12 C 0.5302(3) -0.1578(2) 0.6992(3) 0.0680(10) Uani 1 1 d .
H12A H 0.5861 -0.1650 0.7415 0.082 Uiso 1 1 calc R
C13 C 0.22405(19) 0.15896(17) 0.49213(18) 0.0331(4) Uani 1 1 d .
C14 C 0.1316(2) 0.17645(18) 0.42866(18) 0.0345(5) Uani 1 1 d .
C15 C 0.0896(3) 0.0942(2) 0.3995(2) 0.0505(7) Uani 1 1 d .
H15 H 0.1208 0.0273 0.4175 0.061 Uiso 1 1 calc R
C16 C 0.0003(3) 0.1142(2) 0.3431(3) 0.0620(9) Uani 1 1 d .
H16 H -0.0310 0.0607 0.3237 0.074 Uiso 1 1 calc R
C17 C -0.0411(3) 0.2153(2) 0.3163(2) 0.0551(7) Uani 1 1 d .
H17 H -0.1008 0.2307 0.2782 0.066 Uiso 1 1 calc R
C18 C 0.0065(2) 0.2941(2) 0.3463(2) 0.0410(5) Uani 1 1 d .
H18 H -0.0209 0.3622 0.3259 0.049 Uiso 1 1 calc R
C19 C 0.2287(2) 0.47828(18) 0.27825(18) 0.0343(5) Uani 1 1 d .
C20 C 0.2671(3) 0.5188(2) 0.1641(2) 0.0513(7) Uani 1 1 d .
H20A H 0.2066 0.5143 0.1254 0.062 Uiso 1 1 calc R
H20B H 0.2846 0.5923 0.1505 0.062 Uiso 1 1 calc R
C21 C 0.3389(3) 0.3790(3) 0.0955(2) 0.0561(7) Uani 1 1 d .
C22 C 0.2456(4) 0.3219(3) 0.1269(3) 0.0753(11) Uani 1 1 d .
H22 H 0.1908 0.3408 0.1730 0.090 Uiso 1 1 calc R
C23 C 0.2329(6) 0.2358(4) 0.0898(5) 0.1083(18) Uani 1 1 d .
H23 H 0.1696 0.1962 0.1117 0.130 Uiso 1 1 calc R
C24 C 0.3126(8) 0.2083(4) 0.0212(5) 0.125(3) Uani 1 1 d .
H24 H 0.3036 0.1504 -0.0038 0.150 Uiso 1 1 calc R
C25 C 0.4062(6) 0.2668(5) -0.0107(5) 0.119(2) Uani 1 1 d .
H25 H 0.4600 0.2485 -0.0580 0.142 Uiso 1 1 calc R
C26 C 0.4214(4) 0.3517(4) 0.0260(3) 0.0833(12) Uani 1 1 d .
H26 H 0.4853 0.3904 0.0051 0.100 Uiso 1 1 calc R
C27 C 0.12956(18) 0.65008(17) 0.44288(18) 0.0319(4) Uani 1 1 d .
C28 C 0.1152(2) 0.76804(19) 0.4091(3) 0.0506(7) Uani 1 1 d .
H28A H 0.0727 0.7855 0.3507 0.061 Uiso 1 1 calc R
H28B H 0.0728 0.7912 0.4648 0.061 Uiso 1 1 calc R
C29 C 0.2592(2) 0.84541(18) 0.2809(2) 0.0393(5) Uani 1 1 d .
C30 C 0.2298(3) 0.7986(3) 0.2098(3) 0.0621(8) Uani 1 1 d .
H30 H 0.1754 0.7484 0.2271 0.075 Uiso 1 1 calc R
C31 C 0.2841(5) 0.8287(4) 0.1095(3) 0.0999(17) Uani 1 1 d .
H31 H 0.2655 0.7985 0.0591 0.120 Uiso 1 1 calc R
C32 C 0.3654(5) 0.9033(4) 0.0850(4) 0.106(2) Uani 1 1 d .
H32 H 0.4007 0.9232 0.0182 0.127 Uiso 1 1 calc R
C33 C 0.3933(4) 0.9466(3) 0.1571(4) 0.0855(13) Uani 1 1 d .
H33 H 0.4484 0.9962 0.1402 0.103 Uiso 1 1 calc R
C34 C 0.3420(3) 0.9188(2) 0.2547(3) 0.0585(8) Uani 1 1 d .
H34 H 0.3624 0.9492 0.3043 0.070 Uiso 1 1 calc R
C35 C 0.1065(2) 0.3887(2) 0.70992(19) 0.0397(5) Uani 1 1 d .
C36 C 0.0730(3) 0.3717(3) 0.8248(2) 0.0599(8) Uani 1 1 d .
H36A H 0.0104 0.3257 0.8446 0.072 Uiso 1 1 calc R
H36B H 0.1331 0.3361 0.8614 0.072 Uiso 1 1 calc R
C37 C 0.1266(3) 0.5252(3) 0.8699(2) 0.0551(7) Uani 1 1 d .
C38 C 0.0894(4) 0.6079(3) 0.9104(3) 0.0681(9) Uani 1 1 d .
H38 H 0.0146 0.6170 0.9287 0.082 Uiso 1 1 calc R
C39 C 0.1638(5) 0.6769(4) 0.9236(3) 0.0826(12) Uani 1 1 d .
H39 H 0.1391 0.7330 0.9503 0.099 Uiso 1 1 calc R
C40 C 0.2743(5) 0.6630(4) 0.8973(3) 0.0875(14) Uani 1 1 d .
H40 H 0.3243 0.7104 0.9051 0.105 Uiso 1 1 calc R
C41 C 0.3106(4) 0.5801(4) 0.8598(3) 0.0821(12) Uani 1 1 d .
H41 H 0.3857 0.5702 0.8437 0.099 Uiso 1 1 calc R
C42 C 0.2376(3) 0.5105(3) 0.8455(3) 0.0663(9) Uani 1 1 d .
H42 H 0.2631 0.4540 0.8196 0.080 Uiso 1 1 calc R
O10 O 0.1087(4) 0.0929(2) 0.7283(3) 0.1083(12) Uani 1 1 d .
H10 H 0.1090 0.1569 0.7172 0.162 Uiso 1 1 calc R
C43 C 0.1422(11) 0.0428(7) 0.8370(7) 0.238(6) Uani 1 1 d .
H43A H 0.1992 0.0830 0.8504 0.357 Uiso 1 1 calc R
H43B H 0.1686 -0.0275 0.8409 0.357 Uiso 1 1 calc R
H43C H 0.0795 0.0416 0.8873 0.357 Uiso 1 1 calc R

loop_
_atom_site_aniso_label
_atom_site_aniso_U_11
_atom_site_aniso_U_22
_atom_site_aniso_U_33
_atom_site_aniso_U_23
_atom_site_aniso_U_13
_atom_site_aniso_U_12
Eu1 0.02517(6) 0.02162(6) 0.03337(6) -0.00597(4) -0.00665(4) 0.00134(4)
Gd1 0.02517(6) 0.02162(6) 0.03337(6) -0.00597(4) -0.00665(4) 0.00134(4)
O1 0.0320(8) 0.0386(9) 0.0398(8) -0.0080(7) -0.0058(7) 0.0032(7)
O2 0.0358(8) 0.0388(9) 0.0396(9) -0.0067(7) -0.0082(7) 0.0041(7)
O3 0.0510(12) 0.0741(15) 0.0512(11) -0.0220(11) 0.0088(9) -0.0068(11)
O4 0.0279(7) 0.0254(7) 0.0422(8) -0.0061(6) -0.0034(6) -0.0017(6)
O5 0.0292(8) 0.0292(8) 0.0496(9) -0.0062(7) -0.0059(7) -0.0010(6)
O6 0.0616(12) 0.0361(9) 0.0500(11) -0.0073(8) -0.0036(9) -0.0197(9)
O7 0.0399(9) 0.0370(9) 0.0374(8) -0.0097(7) -0.0057(7) 0.0023(7)
O8 0.0571(12) 0.0349(9) 0.0449(10) -0.0048(8) -0.0081(8) 0.0008(8)
O9 0.0604(14) 0.0875(18) 0.0519(12) -0.0323(12) 0.0027(10) -0.0089(12)
N1 0.0298(9) 0.0227(8) 0.0454(10) -0.0106(7) -0.0104(8) 0.0023(7)
N2 0.0302(9) 0.0222(8) 0.0424(10) -0.0089(7) -0.0108(7) 0.0025(7)
N3 0.0432(11) 0.0242(9) 0.0724(15) -0.0138(10) -0.0270(11) 0.0066(8)
N4 0.0453(11) 0.0242(9) 0.0563(12) -0.0143(9) -0.0179(10) 0.0047(8)
N5 0.0727(18) 0.0300(11) 0.113(2) -0.0209(14) -0.0535(18) 0.0124(11)
N6 0.0310(9) 0.0295(9) 0.0374(9) -0.0086(7) -0.0084(7) 0.0005(7)
C1 0.0372(12) 0.0258(10) 0.0593(15) -0.0139(10) -0.0151(11) 0.0016(9)
C2 0.0387(13) 0.0338(12) 0.0652(16) -0.0197(12) -0.0156(11) -0.0036(10)
C3 0.0437(14) 0.0413(14) 0.080(2) -0.0197(14) -0.0322(14) 0.0008(11)
C4 0.0477(15) 0.0326(12) 0.092(2) -0.0203(14) -0.0389(16) 0.0105(11)
C5 0.0337(11) 0.0247(10) 0.0539(14) -0.0120(9) -0.0173(10) 0.0033(8)
C6 0.0349(11) 0.0227(10) 0.0518(13) -0.0105(9) -0.0141(10) 0.0025(8)
C7 0.0411(13) 0.0248(10) 0.0592(15) -0.0129(10) -0.0160(11) 0.0042(9)
C8 0.0434(13) 0.0227(10) 0.0638(16) -0.0092(10) -0.0152(12) 0.0047(9)
C9 0.0630(18) 0.0312(13) 0.079(2) -0.0201(13) -0.0268(16) 0.0065(12)
C10 0.097(3) 0.0273(13) 0.106(3) -0.0276(16) -0.037(2) 0.0135(15)
C11 0.067(2) 0.0261(12) 0.090(2) -0.0124(14) -0.0217(17) 0.0134(12)
C12 0.068(2) 0.0323(14) 0.106(3) -0.0107(16) -0.044(2) 0.0137(14)
C13 0.0322(11) 0.0268(10) 0.0426(12) -0.0119(9) -0.0080(9) 0.0023(8)
C14 0.0375(11) 0.0283(10) 0.0395(11) -0.0096(9) -0.0094(9) -0.0022(9)
C15 0.0654(18) 0.0301(12) 0.0628(17) -0.0144(12) -0.0279(14) -0.0038(12)
C16 0.080(2) 0.0451(15) 0.071(2) -0.0167(14) -0.0406(18) -0.0113(15)
C17 0.0601(18) 0.0512(16) 0.0582(17) -0.0087(13) -0.0324(14) -0.0081(13)
C18 0.0424(13) 0.0371(12) 0.0435(13) -0.0054(10) -0.0150(10) -0.0008(10)
C19 0.0362(11) 0.0298(10) 0.0373(11) -0.0086(9) -0.0048(9) -0.0020(9)
C20 0.0588(17) 0.0519(16) 0.0378(13) -0.0048(12) 0.0000(12) 0.0012(13)
C21 0.0617(18) 0.0622(19) 0.0427(14) -0.0106(13) -0.0096(13) 0.0092(15)
C22 0.093(3) 0.074(2) 0.062(2) -0.0197(19) -0.0085(19) -0.013(2)
C23 0.151(5) 0.080(3) 0.101(4) -0.023(3) -0.037(4) -0.020(3)
C24 0.206(8) 0.072(3) 0.121(5) -0.052(3) -0.067(5) 0.036(4)
C25 0.144(5) 0.120(5) 0.111(4) -0.068(4) -0.033(4) 0.067(4)
C26 0.081(3) 0.098(3) 0.074(2) -0.034(2) -0.008(2) 0.030(2)
C27 0.0321(10) 0.0254(10) 0.0367(11) -0.0051(8) -0.0038(8) -0.0017(8)
C28 0.0464(14) 0.0241(11) 0.0714(18) -0.0030(11) 0.0124(13) -0.0021(10)
C29 0.0388(12) 0.0266(10) 0.0485(13) -0.0017(9) -0.0064(10) -0.0019(9)
C30 0.082(2) 0.0501(17) 0.0565(18) -0.0149(14) -0.0114(16) -0.0109(16)
C31 0.164(5) 0.080(3) 0.059(2) -0.027(2) -0.006(3) 0.007(3)
C32 0.129(4) 0.075(3) 0.080(3) 0.011(2) 0.046(3) 0.011(3)
C33 0.067(2) 0.066(2) 0.100(3) 0.009(2) 0.020(2) -0.0114(19)
C34 0.0469(16) 0.0423(15) 0.077(2) 0.0055(14) -0.0118(14) -0.0123(12)
C35 0.0348(12) 0.0448(13) 0.0390(12) -0.0088(10) -0.0072(9) 0.0009(10)
C36 0.073(2) 0.066(2) 0.0382(14) -0.0087(13) -0.0017(13) -0.0157(17)
C37 0.0654(19) 0.0675(19) 0.0331(12) -0.0125(13) -0.0084(12) -0.0039(15)
C38 0.086(3) 0.076(2) 0.0449(16) -0.0180(16) -0.0133(16) 0.008(2)
C39 0.125(4) 0.072(3) 0.059(2) -0.0234(19) -0.024(2) -0.003(3)
C40 0.112(4) 0.097(3) 0.058(2) -0.019(2) -0.018(2) -0.036(3)
C41 0.077(3) 0.113(4) 0.062(2) -0.027(2) -0.0093(19) -0.021(2)
C42 0.065(2) 0.086(3) 0.0513(17) -0.0221(17) -0.0088(15) -0.0034(18)
O10 0.173(4) 0.0554(17) 0.096(2) -0.0077(16) -0.033(2) -0.015(2)
C43 0.45(2) 0.132(7) 0.130(7) -0.008(6) -0.084(10) -0.037(10)

loop_
_atom_type_symbol
_atom_type_description
_atom_type_scat_dispersion_real
_atom_type_scat_dispersion_imag
_atom_type_scat_source
C C 0.0033 0.0016 'International Tables Vol C Tables 4.2.6.8 and 6.1.1.4'
H H 0.0000 0.0000 'International Tables Vol C Tables 4.2.6.8 and 6.1.1.4'
N N 0.0061 0.0033 'International Tables Vol C Tables 4.2.6.8 and 6.1.1.4'
O O 0.0106 0.0060 'International Tables Vol C Tables 4.2.6.8 and 6.1.1.4'
Eu Eu -0.1578 3.6682 'International Tables Vol C Tables 4.2.6.8 and 6.1.1.4'
Gd Gd -0.1653 3.9035 'International Tables Vol C Tables 4.2.6.8 and 6.1.1.4'

loop_
_geom_angle_atom_site_label_1
_geom_angle_atom_site_label_2
_geom_angle_atom_site_label_3
_geom_angle
_geom_angle_site_symmetry_1
_geom_angle_site_symmetry_3
O4 Eu1 O2 91.11(6) 2_566 .
O4 Eu1 O1 136.76(6) 2_566 .
O2 Eu1 O1 52.93(6) . .
O4 Eu1 O7 79.97(6) 2_566 .
O2 Eu1 O7 135.60(6) . .
O1 Eu1 O7 141.64(6) . .
O4 Eu1 O5 116.29(5) 2_566 .
O2 Eu1 O5 70.60(6) . .
O1 Eu1 O5 77.28(6) . .
O7 Eu1 O5 74.80(6) . .
O4 Eu1 O8 72.29(6) 2_566 .
O2 Eu1 O8 161.22(7) . .
O1 Eu1 O8 136.37(6) . .
O7 Eu1 O8 51.58(6) . .
O5 Eu1 O8 124.26(6) . .
O4 Eu1 N1 143.55(6) 2_566 .
O2 Eu1 N1 124.87(6) . .
O1 Eu1 N1 77.94(6) . .
O7 Eu1 N1 70.22(6) . .
O5 Eu1 N1 76.07(5) . .
O8 Eu1 N1 72.85(6) . .
O4 Eu1 N2 111.82(6) 2_566 .
O2 Eu1 N2 113.59(6) . .
O1 Eu1 N2 71.15(6) . .
O7 Eu1 N2 110.06(6) . .
O5 Eu1 N2 131.66(6) . .
O8 Eu1 N2 66.81(6) . .
N1 Eu1 N2 62.36(6) . .
O4 Eu1 O4 65.65(6) 2_566 .
O2 Eu1 O4 69.34(5) . .
O1 Eu1 O4 112.39(5) . .
O7 Eu1 O4 67.37(5) . .
O5 Eu1 O4 50.69(5) . .
O8 Eu1 O4 109.75(6) . .
N1 Eu1 O4 117.98(5) . .
N2 Eu1 O4 176.45(5) . .
O4 Eu1 N6 71.43(6) 2_566 .
O2 Eu1 N6 71.63(6) . .
O1 Eu1 N6 74.35(6) . .
O7 Eu1 N6 141.31(6) . .
O5 Eu1 N6 141.51(6) . .
O8 Eu1 N6 94.22(6) . .
N1 Eu1 N6 121.64(6) . .
N2 Eu1 N6 60.36(6) . .
O4 Eu1 N6 119.91(5) . .
O4 Eu1 Gd1 34.46(4) 2_566 2_566
O2 Eu1 Gd1 77.99(4) . 2_566
O1 Eu1 Gd1 130.59(4) . 2_566
O7 Eu1 Gd1 70.25(4) . 2_566
O5 Eu1 Gd1 81.85(4) . 2_566
O8 Eu1 Gd1 92.12(5) . 2_566
N1 Eu1 Gd1 138.47(4) . 2_566
N2 Eu1 Gd1 146.22(4) . 2_566
O4 Eu1 Gd1 31.19(3) . 2_566
N6 Eu1 Gd1 97.39(4) . 2_566
O4 Eu1 Eu1 34.46(4) 2_566 2_566
O2 Eu1 Eu1 77.99(4) . 2_566
O1 Eu1 Eu1 130.59(4) . 2_566
O7 Eu1 Eu1 70.25(4) . 2_566
O5 Eu1 Eu1 81.85(4) . 2_566
O8 Eu1 Eu1 92.12(5) . 2_566
N1 Eu1 Eu1 138.47(4) . 2_566
N2 Eu1 Eu1 146.22(4) . 2_566
O4 Eu1 Eu1 31.19(3) . 2_566
N6 Eu1 Eu1 97.39(4) . 2_566
Gd1 Eu1 Eu1 0.000(1) 2_566 2_566
C19 O1 Eu1 91.57(14) . .
C19 O2 Eu1 92.55(14) . .
C21 O3 C20 116.6(3) . .
C27 O4 Gd1 154.72(14) . 2_566
C27 O4 Eu1 154.72(14) . 2_566
Gd1 O4 Eu1 0.000(5) 2_566 2_566
C27 O4 Eu1 90.92(13) . .
Gd1 O4 Eu1 114.35(6) 2_566 .
Eu1 O4 Eu1 114.35(6) 2_566 .
C27 O5 Eu1 96.16(13) . .
C29 O6 C28 117.9(2) . .
C35 O7 Eu1 95.13(16) . .
C35 O8 Eu1 90.87(15) . .
C37 O9 C36 119.8(3) . .
C1 N1 C5 117.1(2) . .
C1 N1 Eu1 121.23(15) . .
C5 N1 Eu1 121.38(14) . .
C6 N2 C13 114.71(19) . .
C6 N2 Eu1 120.61(14) . .
C13 N2 Eu1 124.29(14) . .
C7 N3 C6 115.0(2) . .
C13 N4 C7 115.0(2) . .
C8 N5 C12 117.3(3) . .
C18 N6 C14 117.6(2) . .
C18 N6 Eu1 120.30(16) . .
C14 N6 Eu1 121.47(14) . .
N1 C1 C2 123.2(2) . .
N1 C1 H1 118.4 . .
C2 C1 H1 118.4 . .
C3 C2 C1 119.1(2) . .
C3 C2 H2 120.5 . .
C1 C2 H2 120.5 . .
C2 C3 C4 119.0(2) . .
C2 C3 H3 120.5 . .
C4 C3 H3 120.5 . .
C3 C4 C5 118.5(2) . .
C3 C4 H4 120.7 . .
C5 C4 H4 120.7 . .
N1 C5 C4 123.1(2) . .
N1 C5 C6 116.7(2) . .
C4 C5 C6 120.2(2) . .
N3 C6 N2 125.1(2) . .
N3 C6 C5 117.2(2) . .
N2 C6 C5 117.63(19) . .
N3 C7 N4 125.0(2) . .
N3 C7 C8 117.2(2) . .
N4 C7 C8 117.7(2) . .
N5 C8 C9 123.5(2) . .
N5 C8 C7 116.4(2) . .
C9 C8 C7 120.0(2) . .
C8 C9 C10 116.8(3) . .
C8 C9 H9A 121.6 . .
C10 C9 H9A 121.6 . .
C11 C10 C9 120.4(3) . .
C11 C10 H10A 119.8 . .
C9 C10 H10A 119.8 . .
C12 C11 C10 118.0(3) . .
C12 C11 H11 121.0 . .
C10 C11 H11 121.0 . .
N5 C12 C11 123.9(3) . .
N5 C12 H12A 118.0 . .
C11 C12 H12A 118.0 . .
N4 C13 N2 125.0(2) . .
N4 C13 C14 118.0(2) . .
N2 C13 C14 116.92(19) . .
N6 C14 C15 123.4(2) . .
N6 C14 C13 115.75(19) . .
C15 C14 C13 120.8(2) . .
C16 C15 C14 118.4(3) . .
C16 C15 H15 120.8 . .
C14 C15 H15 120.8 . .
C17 C16 C15 118.5(3) . .
C17 C16 H16 120.7 . .
C15 C16 H16 120.7 . .
C16 C17 C18 119.9(3) . .
C16 C17 H17 120.0 . .
C18 C17 H17 120.0 . .
N6 C18 C17 122.1(2) . .
N6 C18 H18 119.0 . .
C17 C18 H18 119.0 . .
O1 C19 O2 122.9(2) . .
O1 C19 C20 121.0(2) . .
O2 C19 C20 116.1(2) . .
O3 C20 C19 115.2(2) . .
O3 C20 H20A 108.5 . .
C19 C20 H20A 108.5 . .
O3 C20 H20B 108.5 . .
C19 C20 H20B 108.5 . .
H20A C20 H20B 107.5 . .
C22 C21 O3 124.3(3) . .
C22 C21 C26 120.7(4) . .
O3 C21 C26 114.9(4) . .
C21 C22 C23 119.6(5) . .
C21 C22 H22 120.2 . .
C23 C22 H22 120.2 . .
C24 C23 C22 120.5(6) . .
C24 C23 H23 119.8 . .
C22 C23 H23 119.8 . .
C23 C24 C25 119.6(5) . .
C23 C24 H24 120.2 . .
C25 C24 H24 120.2 . .
C26 C25 C24 121.0(5) . .
C26 C25 H25 119.5 . .
C24 C25 H25 119.5 . .
C25 C26 C21 118.6(5) . .
C25 C26 H26 120.7 . .
C21 C26 H26 120.7 . .
O5 C27 O4 121.9(2) . .
O5 C27 C28 122.1(2) . .
O4 C27 C28 116.0(2) . .
O6 C28 C27 114.9(2) . .
O6 C28 H28A 108.5 . .
C27 C28 H28A 108.5 . .
O6 C28 H28B 108.5 . .
C27 C28 H28B 108.5 . .
H28A C28 H28B 107.5 . .
O6 C29 C30 124.9(3) . .
O6 C29 C34 114.6(3) . .
C30 C29 C34 120.5(3) . .
C29 C30 C31 117.9(4) . .
C29 C30 H30 121.1 . .
C31 C30 H30 121.1 . .
C32 C31 C30 120.4(5) . .
C32 C31 H31 119.8 . .
C30 C31 H31 119.8 . .
C33 C32 C31 120.2(4) . .
C33 C32 H32 119.9 . .
C31 C32 H32 119.9 . .
C32 C33 C34 120.6(4) . .
C32 C33 H33 119.7 . .
C34 C33 H33 119.7 . .
C33 C34 C29 120.4(4) . .
C33 C34 H34 119.8 . .
C29 C34 H34 119.8 . .
O7 C35 O8 122.2(2) . .
O7 C35 C36 120.8(3) . .
O8 C35 C36 117.0(2) . .
O9 C36 C35 115.0(3) . .
O9 C36 H36A 108.5 . .
C35 C36 H36A 108.5 . .
O9 C36 H36B 108.5 . .
C35 C36 H36B 108.5 . .
H36A C36 H36B 107.5 . .
O9 C37 C42 125.6(3) . .
O9 C37 C38 114.4(3) . .
C42 C37 C38 120.0(4) . .
C39 C38 C37 119.6(4) . .
C39 C38 H38 120.2 . .
C37 C38 H38 120.2 . .
C40 C39 C38 120.2(4) . .
C40 C39 H39 119.9 . .
C38 C39 H39 119.9 . .
C41 C40 C39 119.9(4) . .
C41 C40 H40 120.0 . .
C39 C40 H40 120.0 . .
C40 C41 C42 120.9(4) . .
C40 C41 H41 119.6 . .
C42 C41 H41 119.6 . .
C37 C42 C41 119.4(4) . .
C37 C42 H42 120.3 . .
C41 C42 H42 120.3 . .
C43 O10 H10 109.5 . .
O10 C43 H43A 109.5 . .
O10 C43 H43B 109.5 . .
H43A C43 H43B 109.5 . .
O10 C43 H43C 109.5 . .
H43A C43 H43C 109.5 . .
H43B C43 H43C 109.5 . .

loop_
_geom_bond_atom_site_label_1
_geom_bond_atom_site_label_2
_geom_bond_distance
_geom_bond_site_symmetry_2
Eu1 O4 2.3897(15) 2_566
Eu1 O2 2.4615(17) .
Eu1 O1 2.4852(17) .
Eu1 O7 2.4896(17) .
Eu1 O5 2.5165(16) .
Eu1 O8 2.5668(19) .
Eu1 N1 2.6011(18) .
Eu1 N2 2.6078(18) .
Eu1 O4 2.6113(15) .
Eu1 N6 2.6931(19) .
Eu1 Gd1 4.2043(2) 2_566
Eu1 Eu1 4.2043(2) 2_566
O1 C19 1.252(3) .
O2 C19 1.257(3) .
O3 C21 1.364(4) .
O3 C20 1.416(4) .
O4 C27 1.272(3) .
O4 Gd1 2.3897(15) 2_566
O4 Eu1 2.3897(15) 2_566
O5 C27 1.241(3) .
O6 C29 1.361(3) .
O6 C28 1.418(3) .
O7 C35 1.244(3) .
O8 C35 1.270(3) .
O9 C37 1.367(4) .
O9 C36 1.416(4) .
N1 C1 1.336(3) .
N1 C5 1.341(3) .
N2 C6 1.336(3) .
N2 C13 1.338(3) .
N3 C7 1.332(3) .
N3 C6 1.334(3) .
N4 C13 1.334(3) .
N4 C7 1.335(3) .
N5 C8 1.325(4) .
N5 C12 1.340(4) .
N6 C18 1.344(3) .
N6 C14 1.345(3) .
C1 C2 1.384(3) .
C1 H1 0.9300 .
C2 C3 1.366(4) .
C2 H2 0.9300 .
C3 C4 1.379(4) .
C3 H3 0.9300 .
C4 C5 1.389(3) .
C4 H4 0.9300 .
C5 C6 1.474(3) .
C7 C8 1.495(3) .
C8 C9 1.376(4) .
C9 C10 1.394(4) .
C9 H9A 0.9300 .
C10 C11 1.360(5) .
C10 H10A 0.9300 .
C11 C12 1.353(5) .
C11 H11 0.9300 .
C12 H12A 0.9300 .
C13 C14 1.476(3) .
C14 C15 1.389(3) .
C15 C16 1.385(4) .
C15 H15 0.9300 .
C16 C17 1.379(5) .
C16 H16 0.9300 .
C17 C18 1.388(4) .
C17 H17 0.9300 .
C18 H18 0.9300 .
C19 C20 1.519(3) .
C20 H20A 0.9700 .
C20 H20B 0.9700 .
C21 C22 1.362(5) .
C21 C26 1.394(5) .
C22 C23 1.382(7) .
C22 H22 0.9300 .
C23 C24 1.366(9) .
C23 H23 0.9300 .
C24 C25 1.376(9) .
C24 H24 0.9300 .
C25 C26 1.370(8) .
C25 H25 0.9300 .
C26 H26 0.9300 .
C27 C28 1.515(3) .
C28 H28A 0.9700 .
C28 H28B 0.9700 .
C29 C30 1.362(4) .
C29 C34 1.388(4) .
C30 C31 1.402(6) .
C30 H30 0.9300 .
C31 C32 1.385(8) .
C31 H31 0.9300 .
C32 C33 1.336(8) .
C32 H32 0.9300 .
C33 C34 1.356(6) .
C33 H33 0.9300 .
C34 H34 0.9300 .
C35 C36 1.518(4) .
C36 H36A 0.9700 .
C36 H36B 0.9700 .
C37 C42 1.377(5) .
C37 C38 1.381(5) .
C38 C39 1.379(6) .
C38 H38 0.9300 .
C39 C40 1.373(7) .
C39 H39 0.9300 .
C40 C41 1.358(7) .
C40 H40 0.9300 .
C41 C42 1.379(6) .
C41 H41 0.9300 .
C42 H42 0.9300 .
O10 C43 1.542(9) .
O10 H10 0.8200 .
C43 H43A 0.9600 .
C43 H43B 0.9600 .
C43 H43C 0.9600 .

loop_
_geom_hbond_atom_site_label_D
_geom_hbond_atom_site_label_H
_geom_hbond_atom_site_label_A
_geom_hbond_distance_DH
_geom_hbond_distance_HA
_geom_hbond_distance_DA
_geom_hbond_angle_DHA
O10 H10 O8 0.82 1.93 2.747(4) 173.7

loop_
_geom_torsion_atom_site_label_1
_geom_torsion_atom_site_label_2
_geom_torsion_atom_site_label_3
_geom_torsion_atom_site_label_4
_geom_torsion
_geom_torsion_site_symmetry_1
_geom_torsion_site_symmetry_4
O4 Eu1 O1 C19 40.89(17) 2_566 .
O2 Eu1 O1 C19 1.04(13) . .
O7 Eu1 O1 C19 -118.19(14) . .
O5 Eu1 O1 C19 -74.12(14) . .
O8 Eu1 O1 C19 159.04(13) . .
N1 Eu1 O1 C19 -152.34(15) . .
N2 Eu1 O1 C19 143.02(15) . .
O4 Eu1 O1 C19 -36.82(15) . .
N6 Eu1 O1 C19 79.58(14) . .
Gd1 Eu1 O1 C19 -6.75(16) 2_566 .
Eu1 Eu1 O1 C19 -6.75(16) 2_566 .
O4 Eu1 O2 C19 -154.99(14) 2_566 .
O1 Eu1 O2 C19 -1.03(13) . .
O7 Eu1 O2 C19 128.25(14) . .
O5 Eu1 O2 C19 87.44(14) . .
O8 Eu1 O2 C19 -127.6(2) . .
N1 Eu1 O2 C19 31.25(16) . .
N2 Eu1 O2 C19 -40.53(15) . .
O4 Eu1 O2 C19 141.63(15) . .
N6 Eu1 O2 C19 -84.99(14) . .
Gd1 Eu1 O2 C19 172.93(14) 2_566 .
Eu1 Eu1 O2 C19 172.93(14) 2_566 .
O4 Eu1 O4 C27 -179.55(17) 2_566 .
O2 Eu1 O4 C27 -78.39(14) . .
O1 Eu1 O4 C27 -46.84(14) . .
O7 Eu1 O4 C27 91.50(14) . .
O5 Eu1 O4 C27 2.98(13) . .
O8 Eu1 O4 C27 121.61(14) . .
N1 Eu1 O4 C27 41.05(15) . .
N2 Eu1 O4 C27 135.6(8) . .
N6 Eu1 O4 C27 -131.13(13) . .
Gd1 Eu1 O4 C27 -179.55(17) 2_566 .
Eu1 Eu1 O4 C27 -179.55(17) 2_566 .
O4 Eu1 O4 Gd1 0.0 2_566 2_566
O2 Eu1 O4 Gd1 101.16(8) . 2_566
O1 Eu1 O4 Gd1 132.71(7) . 2_566
O7 Eu1 O4 Gd1 -88.95(8) . 2_566
O5 Eu1 O4 Gd1 -177.47(10) . 2_566
O8 Eu1 O4 Gd1 -58.84(8) . 2_566
N1 Eu1 O4 Gd1 -139.40(7) . 2_566
N2 Eu1 O4 Gd1 -44.8(8) . 2_566
N6 Eu1 O4 Gd1 48.42(9) . 2_566
Eu1 Eu1 O4 Gd1 0.0 2_566 2_566
O4 Eu1 O4 Eu1 0.0 2_566 2_566
O2 Eu1 O4 Eu1 101.16(8) . 2_566
O1 Eu1 O4 Eu1 132.71(7) . 2_566
O7 Eu1 O4 Eu1 -88.95(8) . 2_566
O5 Eu1 O4 Eu1 -177.47(10) . 2_566
O8 Eu1 O4 Eu1 -58.84(8) . 2_566
N1 Eu1 O4 Eu1 -139.40(7) . 2_566
N2 Eu1 O4 Eu1 -44.8(8) . 2_566
N6 Eu1 O4 Eu1 48.42(9) . 2_566
Gd1 Eu1 O4 Eu1 0.0 2_566 2_566
O4 Eu1 O5 C27 -5.64(16) 2_566 .
O2 Eu1 O5 C27 75.67(14) . .
O1 Eu1 O5 C27 130.53(15) . .
O7 Eu1 O5 C27 -76.04(15) . .
O8 Eu1 O5 C27 -91.40(15) . .
N1 Eu1 O5 C27 -148.95(15) . .
N2 Eu1 O5 C27 -179.58(13) . .
O4 Eu1 O5 C27 -3.07(13) . .
N6 Eu1 O5 C27 87.26(16) . .
Gd1 Eu1 O5 C27 -4.39(14) 2_566 .
Eu1 Eu1 O5 C27 -4.39(14) 2_566 .
O4 Eu1 O7 C35 72.70(15) 2_566 .
O2 Eu1 O7 C35 153.94(14) . .
O1 Eu1 O7 C35 -121.68(15) . .
O5 Eu1 O7 C35 -166.36(16) . .
O8 Eu1 O7 C35 -2.58(14) . .
N1 Eu1 O7 C35 -85.99(15) . .
N2 Eu1 O7 C35 -37.00(16) . .
O4 Eu1 O7 C35 140.37(16) . .
N6 Eu1 O7 C35 30.28(19) . .
Gd1 Eu1 O7 C35 106.99(15) 2_566 .
Eu1 Eu1 O7 C35 106.99(15) 2_566 .
O4 Eu1 O8 C35 -88.64(15) 2_566 .
O2 Eu1 O8 C35 -117.5(2) . .
O1 Eu1 O8 C35 130.72(15) . .
O7 Eu1 O8 C35 2.51(14) . .
O5 Eu1 O8 C35 21.55(18) . .
N1 Eu1 O8 C35 80.55(15) . .
N2 Eu1 O8 C35 147.22(17) . .
O4 Eu1 O8 C35 -33.71(16) . .
N6 Eu1 O8 C35 -157.61(15) . .
Gd1 Eu1 O8 C35 -60.03(15) 2_566 .
Eu1 Eu1 O8 C35 -60.03(15) 2_566 .
O4 Eu1 N1 C1 -92.3(2) 2_566 .
O2 Eu1 N1 C1 77.2(2) . .
O1 Eu1 N1 C1 103.0(2) . .
O7 Eu1 N1 C1 -55.25(19) . .
O5 Eu1 N1 C1 23.34(19) . .
O8 Eu1 N1 C1 -109.8(2) . .
N2 Eu1 N1 C1 177.9(2) . .
O4 Eu1 N1 C1 -6.1(2) . .
N6 Eu1 N1 C1 165.92(18) . .
Gd1 Eu1 N1 C1 -36.6(2) 2_566 .
Eu1 Eu1 N1 C1 -36.6(2) 2_566 .
O4 Eu1 N1 C5 81.2(2) 2_566 .
O2 Eu1 N1 C5 -109.33(19) . .
O1 Eu1 N1 C5 -83.49(19) . .
O7 Eu1 N1 C5 118.2(2) . .
O5 Eu1 N1 C5 -163.2(2) . .
O8 Eu1 N1 C5 63.69(19) . .
N2 Eu1 N1 C5 -8.63(18) . .
O4 Eu1 N1 C5 167.38(18) . .
N6 Eu1 N1 C5 -20.6(2) . .
Gd1 Eu1 N1 C5 136.84(17) 2_566 .
Eu1 Eu1 N1 C5 136.84(17) 2_566 .
O4 Eu1 N2 C6 -130.06(18) 2_566 .
O2 Eu1 N2 C6 128.54(18) . .
O1 Eu1 N2 C6 96.11(19) . .
O7 Eu1 N2 C6 -43.1(2) . .
O5 Eu1 N2 C6 44.1(2) . .
O8 Eu1 N2 C6 -71.94(19) . .
N1 Eu1 N2 C6 10.15(17) . .
O4 Eu1 N2 C6 -86.3(8) . .
N6 Eu1 N2 C6 178.4(2) . .
Gd1 Eu1 N2 C6 -127.32(16) 2_566 .
Eu1 Eu1 N2 C6 -127.32(16) 2_566 .
O4 Eu1 N2 C13 42.4(2) 2_566 .
O2 Eu1 N2 C13 -59.0(2) . .
O1 Eu1 N2 C13 -91.45(19) . .
O7 Eu1 N2 C13 129.31(18) . .
O5 Eu1 N2 C13 -143.48(17) . .
O8 Eu1 N2 C13 100.50(19) . .
N1 Eu1 N2 C13 -177.4(2) . .
O4 Eu1 N2 C13 86.2(8) . .
N6 Eu1 N2 C13 -9.13(17) . .
Gd1 Eu1 N2 C13 45.1(2) 2_566 .
Eu1 Eu1 N2 C13 45.1(2) 2_566 .
O4 Eu1 N6 C18 49.77(18) 2_566 .
O2 Eu1 N6 C18 -47.88(18) . .
O1 Eu1 N6 C18 -103.37(19) . .
O7 Eu1 N6 C18 94.3(2) . .
O5 Eu1 N6 C18 -59.4(2) . .
O8 Eu1 N6 C18 119.49(19) . .
N1 Eu1 N6 C18 -168.07(17) . .
N2 Eu1 N6 C18 179.7(2) . .
O4 Eu1 N6 C18 3.8(2) . .
Gd1 Eu1 N6 C18 26.80(18) 2_566 .
Eu1 Eu1 N6 C18 26.80(18) 2_566 .
O4 Eu1 N6 C14 -120.60(18) 2_566 .
O2 Eu1 N6 C14 141.75(19) . .
O1 Eu1 N6 C14 86.26(18) . .
O7 Eu1 N6 C14 -76.1(2) . .
O5 Eu1 N6 C14 130.23(17) . .
O8 Eu1 N6 C14 -50.88(18) . .
N1 Eu1 N6 C14 21.6(2) . .
N2 Eu1 N6 C14 9.36(17) . .
O4 Eu1 N6 C14 -166.57(16) . .
Gd1 Eu1 N6 C14 -143.57(17) 2_566 .
Eu1 Eu1 N6 C14 -143.57(17) 2_566 .
C5 N1 C1 C2 1.4(4) . .
Eu1 N1 C1 C2 175.2(2) . .
N1 C1 C2 C3 -0.7(5) . .
C1 C2 C3 C4 -0.6(5) . .
C2 C3 C4 C5 1.0(5) . .
C1 N1 C5 C4 -1.0(4) . .
Eu1 N1 C5 C4 -174.7(2) . .
C1 N1 C5 C6 -179.4(2) . .
Eu1 N1 C5 C6 6.9(3) . .
C3 C4 C5 N1 -0.2(5) . .
C3 C4 C5 C6 178.1(3) . .
C7 N3 C6 N2 0.9(4) . .
C7 N3 C6 C5 -177.2(3) . .
C13 N2 C6 N3 -2.3(4) . .
Eu1 N2 C6 N3 170.8(2) . .
C13 N2 C6 C5 175.7(2) . .
Eu1 N2 C6 C5 -11.2(3) . .
N1 C5 C6 N3 -179.0(2) . .
C4 C5 C6 N3 2.6(4) . .
N1 C5 C6 N2 2.9(4) . .
C4 C5 C6 N2 -175.6(3) . .
C6 N3 C7 N4 2.0(4) . .
C6 N3 C7 C8 -179.3(3) . .
C13 N4 C7 N3 -2.9(4) . .
C13 N4 C7 C8 178.3(2) . .
C12 N5 C8 C9 0.7(6) . .
C12 N5 C8 C7 -177.6(3) . .
N3 C7 C8 N5 3.5(4) . .
N4 C7 C8 N5 -177.7(3) . .
N3 C7 C8 C9 -174.9(3) . .
N4 C7 C8 C9 3.9(4) . .
N5 C8 C9 C10 -1.1(6) . .
C7 C8 C9 C10 177.2(3) . .
C8 C9 C10 C11 1.6(6) . .
C9 C10 C11 C12 -1.7(7) . .
C8 N5 C12 C11 -0.8(7) . .
C10 C11 C12 N5 1.3(7) . .
C7 N4 C13 N2 1.2(4) . .
C7 N4 C13 C14 -178.9(2) . .
C6 N2 C13 N4 1.2(4) . .
Eu1 N2 C13 N4 -171.62(19) . .
C6 N2 C13 C14 -178.6(2) . .
Eu1 N2 C13 C14 8.5(3) . .
C18 N6 C14 C15 -1.3(4) . .
Eu1 N6 C14 C15 169.3(2) . .
C18 N6 C14 C13 -179.9(2) . .
Eu1 N6 C14 C13 -9.3(3) . .
N4 C13 C14 N6 -179.0(2) . .
N2 C13 C14 N6 0.8(3) . .
N4 C13 C14 C15 2.4(4) . .
N2 C13 C14 C15 -177.8(3) . .
N6 C14 C15 C16 -0.8(5) . .
C13 C14 C15 C16 177.7(3) . .
C14 C15 C16 C17 1.5(5) . .
C15 C16 C17 C18 -0.3(6) . .
C14 N6 C18 C17 2.7(4) . .
Eu1 N6 C18 C17 -168.1(2) . .
C16 C17 C18 N6 -1.9(5) . .
Eu1 O1 C19 O2 -1.9(2) . .
Eu1 O1 C19 C20 175.1(2) . .
Eu1 O2 C19 O1 2.0(2) . .
Eu1 O2 C19 C20 -175.2(2) . .
C21 O3 C20 C19 87.3(3) . .
O1 C19 C20 O3 20.4(4) . .
O2 C19 C20 O3 -162.4(2) . .
C20 O3 C21 C22 -22.5(5) . .
C20 O3 C21 C26 157.0(3) . .
O3 C21 C22 C23 179.8(4) . .
C26 C21 C22 C23 0.3(6) . .
C21 C22 C23 C24 -0.7(8) . .
C22 C23 C24 C25 0.2(9) . .
C23 C24 C25 C26 0.7(10) . .
C24 C25 C26 C21 -1.0(8) . .
C22 C21 C26 C25 0.6(6) . .
O3 C21 C26 C25 -179.0(4) . .
Eu1 O5 C27 O4 5.8(2) . .
Eu1 O5 C27 C28 -174.2(2) . .
Gd1 O4 C27 O5 175.4(2) 2_566 .
Eu1 O4 C27 O5 175.4(2) 2_566 .
Eu1 O4 C27 O5 -5.5(2) . .
Gd1 O4 C27 C28 -4.6(5) 2_566 .
Eu1 O4 C27 C28 -4.6(5) 2_566 .
Eu1 O4 C27 C28 174.4(2) . .
C29 O6 C28 C27 90.1(3) . .
O5 C27 C28 O6 -1.9(4) . .
O4 C27 C28 O6 178.2(2) . .
C28 O6 C29 C30 -14.6(4) . .
C28 O6 C29 C34 166.9(2) . .
O6 C29 C30 C31 -179.7(4) . .
C34 C29 C30 C31 -1.3(5) . .
C29 C30 C31 C32 0.4(7) . .
C30 C31 C32 C33 0.5(8) . .
C31 C32 C33 C34 -0.5(8) . .
C32 C33 C34 C29 -0.4(6) . .
O6 C29 C34 C33 179.9(3) . .
C30 C29 C34 C33 1.3(5) . .
Eu1 O7 C35 O8 4.8(3) . .
Eu1 O7 C35 C36 -175.1(2) . .
Eu1 O8 C35 O7 -4.7(3) . .
Eu1 O8 C35 C36 175.2(2) . .
C37 O9 C36 C35 -79.7(4) . .
O7 C35 C36 O9 10.5(4) . .
O8 C35 C36 O9 -169.4(3) . .
C36 O9 C37 C42 5.8(5) . .
C36 O9 C37 C38 -174.5(3) . .
O9 C37 C38 C39 -178.0(3) . .
C42 C37 C38 C39 1.8(5) . .
C37 C38 C39 C40 -0.5(6) . .
C38 C39 C40 C41 -1.1(6) . .
C39 C40 C41 C42 1.5(7) . .
O9 C37 C42 C41 178.3(3) . .
C38 C37 C42 C41 -1.4(5) . .
C40 C41 C42 C37 -0.2(6) . .
